data_1534520
loop_
_publ_author_name
'Lesage, J.'
'Guesdon, A.'
'Raveau, B.'

_publ_section_title
;
 Two aluminotriphosphates with closely related intersecting tunnel
 structures involving tetrahedral "AlP" chains and layers : A Al3 (P3
 O10)2, A = Rb, Cs
;
_journal_name_full 'Journal of Solid State Chemistry'
_journal_page_first 1212
_journal_page_last 1220
_journal_volume 178
_journal_year 2005
_chemical_formula_sum 'Al3 O20 P6 Rb'
_chemical_name_systematic 'Rb Al3 (P3 O10)2'
_space_group_IT_number 20
_symmetry_space_group_name_Hall 'C 2c 2'
_symmetry_space_group_name_H-M 'C 2 2 21'
_cell_angle_alpha 90
_cell_angle_beta 90
_cell_angle_gamma 90
_cell_formula_units_Z 4
_cell_length_a 9.8757
_cell_length_b 12.8854
_cell_length_c 11.9192
_cell_volume 1516.746
_citation_journal_id_ASTM JSSCBI
_cod_data_source_file Lesage_JSSCBI_2005_1830.cif
_cod_data_source_block Al3O20P6Rb1
_cod_original_formula_sum 'Al3 O20 P6 Rb1'
_cod_database_code 1534520

loop_
_symmetry_equiv_pos_as_xyz
x,y,z
-x,-y,z+1/2
x,-y,-z
-x,y,-z+1/2
x+1/2,y+1/2,z
-x+1/2,-y+1/2,z+1/2
x+1/2,-y+1/2,-z
-x+1/2,y+1/2,-z+1/2

loop_
_atom_site_label
_atom_site_type_symbol
_atom_site_fract_x
_atom_site_fract_y
_atom_site_fract_z
_atom_site_occupancy
_atom_site_U_iso_or_equiv
O9 O-2 -0.373 0.35317 0.2858 1 0.0
O4 O-2 -0.201 0.16449 0.4452 1 0.0
Al1 Al+3 -0.13193 0 0 1 0.0
O7 O-2 -0.1912 0.01525 0.3169 1 0.0
Al2 Al+3 -0.5 0.2524 0.25 1 0.0
O2 O-2 -0.4267 0.2522 0.1043 1 0.0
Rb1 Rb+1 -0.52329 0 0 1 0.0
O3 O-2 -0.0109 0.28865 0.40741 1 0.0
Al3 Al+3 0 0.29253 0.25 1 0.0
P2 P+5 -0.2299 0.1354 0.31786 1 0.0
P1 P+5 -0.05324 0.20594 0.48905 1 0.0
O6 O-2 -0.1359 0.19081 0.2423 1 0.0
O8 O-2 -0.2549 0.4923 0.3878 1 0.0
O10 O-2 -0.1278 0.39658 0.2386 1 0.0
O1 O-2 -0.0344 0.10908 0.0163 1 0.0
P3 P+5 -0.26395 0.43193 0.27694 1 0.0
O5 O-2 -0.3788 0.14527 0.29718 1 0.0
